data_2105372
loop_
_publ_author_name
'Khodadad, P.'
'Rodier, N.'
'Toffoli, P.'

_publ_section_title
;
 Structure cristalline du pyrothiophosphate d'argent, Ag4 P2 S7
;
_journal_name_full 'Acta Crystallographica B (24,1968-38,1982)'
_journal_page_first 1492
_journal_page_last 1494
_journal_paper_doi 10.1107/S0567740877006360
_journal_volume 33
_journal_year 1977
_chemical_formula_sum 'Ag4 P2 S7'
_space_group_IT_number 15
_symmetry_space_group_name_Hall '-B 2b'
_symmetry_space_group_name_H-M 'B 1 1 2/b'
_cell_angle_alpha 90
_cell_angle_beta 90
_cell_angle_gamma 106.8
_cell_formula_units_Z 4
_cell_length_a 10.778
_cell_length_b 16.211
_cell_length_c 6.534
_cell_volume 1092.909
_citation_journal_id_ASTM ACBCAR
_cod_data_source_file silver3-x_173.cif
_cod_data_source_block Ag4P2S7
_cod_original_sg_symbol_Hall '-C 2yc (-x,z,y)'
_cod_database_code 2105372

loop_
_symmetry_equiv_pos_as_xyz
x,y,z
-x,-y+1/2,z
-x,-y,-z
x,y-1/2,-z
x+1/2,y,z+1/2
-x+1/2,-y+1/2,z+1/2
-x+1/2,-y,-z+1/2
x+1/2,y-1/2,-z+1/2

loop_
_atom_site_label
_atom_site_type_symbol
_atom_site_fract_x
_atom_site_fract_y
_atom_site_fract_z
_atom_site_occupancy
_atom_site_U_iso_or_equiv
Ag2 Ag+1 0.03948 0.05235 0.2189 1 0.0
P1 P+5 0.3913 0.1441 0.325 1 0.0
S4 S-2 0 0.25 0.0035 1 0.0
S3 S-2 0.5063 0.1026 0.1331 1 0.0
S1 S-2 0.1744 0.4387 0.0603 1 0.0
Ag1 Ag+1 0.25479 0.34128 0.3006 1 0.0
S2 S-2 0.2436 0.1781 0.1832 1 0.0
